data_4517601
loop_
_publ_author_name
'Popova, Marina'
'Soboleva, Tatiana'
'Benninghoff, Abby D.'
'Berreau, Lisa M.'

_publ_section_title
;
 CO Sense and Release Flavonols: Progress toward the Development of an
 Analyte Replacement PhotoCORM for Use in Living Cells
;
_journal_name_full 'ACS Omega'
_journal_paper_doi 10.1021/acsomega.0c00409
_journal_year 2020
_chemical_formula_moiety 'C22 H16 O3'
_chemical_formula_sum 'C22 H16 O3'
_chemical_formula_weight 328.35
_space_group_crystal_system monoclinic
_space_group_IT_number 14
_space_group_name_Hall '-P 2ybc'
_space_group_name_H-M_alt 'P 1 21/c 1'
_atom_sites_solution_hydrogens geom
_atom_sites_solution_primary dual
_audit_creation_date 2018-05-04
_audit_creation_method
;
Olex2 1.2
(compiled 2017.08.10 svn.r3458 for OlexSys, GUI svn.r5381)
;
_cell_angle_alpha 90
_cell_angle_beta 99.337(2)
_cell_angle_gamma 90
_cell_formula_units_Z 4
_cell_length_a 18.0031(8)
_cell_length_b 12.0358(6)
_cell_length_c 7.5303(4)
_cell_measurement_reflns_used 9978
_cell_measurement_temperature 100
_cell_measurement_theta_max 27.500
_cell_measurement_theta_min 3.222
_cell_volume 1610.06(14)
_computing_cell_refinement 'SAINT V8.38A (BRUKER-AXS, 2016)'
_computing_data_collection 'APEX2 (Bruker-AXS, 2007)'
_computing_data_reduction 'SAINT V8.38A (BRUKER-AXS, 2016)'
_computing_molecular_graphics 'Olex2 (Dolomanov et al., 2009)'
_computing_publication_material 'Olex2 (Dolomanov et al., 2009)'
_computing_structure_refinement 'ShelXL (Sheldrick, 2015)'
_computing_structure_solution 'ShelXT (Sheldrick, 2015)'
_diffrn_ambient_temperature 100
_diffrn_detector 'Bruker Photon-100 area detector'
_diffrn_detector_area_resol_mean 10.5
_diffrn_detector_type 'CMOS area detector'
_diffrn_measured_fraction_theta_full 0.998
_diffrn_measured_fraction_theta_max 0.998
_diffrn_measurement_device 'Fixed Chi Three-Circle Diffractometer'
_diffrn_measurement_device_type 'Bruker D8 VENTURE Duo'
_diffrn_measurement_method '\w and \f scans'
_diffrn_radiation_monochromator 'TRIUMPH graphite'
_diffrn_radiation_probe x-ray
_diffrn_radiation_type MoK\a
_diffrn_radiation_wavelength 0.71073
_diffrn_reflns_av_R_equivalents 0.0277
_diffrn_reflns_av_unetI/netI 0.0186
_diffrn_reflns_Laue_measured_fraction_full 0.998
_diffrn_reflns_Laue_measured_fraction_max 0.998
_diffrn_reflns_limit_h_max 23
_diffrn_reflns_limit_h_min -23
_diffrn_reflns_limit_k_max 15
_diffrn_reflns_limit_k_min -15
_diffrn_reflns_limit_l_max 9
_diffrn_reflns_limit_l_min -9
_diffrn_reflns_number 24187
_diffrn_reflns_point_group_measured_fraction_full 0.998
_diffrn_reflns_point_group_measured_fraction_max 0.998
_diffrn_reflns_theta_full 25.242
_diffrn_reflns_theta_max 27.531
_diffrn_reflns_theta_min 2.850
_diffrn_source 'sealed tube'
_diffrn_source_type fine-focus
_diffrn_standards_number 0
_exptl_absorpt_coefficient_mu 0.090
_exptl_absorpt_correction_T_max 0.7456
_exptl_absorpt_correction_T_min 0.6878
_exptl_absorpt_correction_type multi-scan
_exptl_absorpt_process_details
'SADABS-2016/2 (Bruker,2016/2) was used for absorption correction. wR2(int) was 0.0419 before and 0.0391 after correction. The Ratio of minimum to maximum transmission is 0.9225. The \l/2 correction factor is Not present.'
_exptl_crystal_colour yellow
_exptl_crystal_density_diffrn 1.355
_exptl_crystal_description prism
_exptl_crystal_F_000 688
_exptl_crystal_size_max 0.36
_exptl_crystal_size_mid 0.21
_exptl_crystal_size_min 0.08
_refine_diff_density_max 0.418
_refine_diff_density_min -0.182
_refine_diff_density_rms 0.054
_refine_ls_extinction_method none
_refine_ls_goodness_of_fit_ref 1.027
_refine_ls_hydrogen_treatment constr
_refine_ls_matrix_type full
_refine_ls_number_parameters 226
_refine_ls_number_reflns 3701
_refine_ls_number_restraints 0
_refine_ls_restrained_S_all 1.027
_refine_ls_R_factor_all 0.0510
_refine_ls_R_factor_gt 0.0398
_refine_ls_shift/su_max 0.000
_refine_ls_shift/su_mean 0.000
_refine_ls_structure_factor_coef Fsqd
_refine_ls_weighting_details 'w=1/[\s^2^(Fo^2^)+(0.0559P)^2^+0.5807P] where P=(Fo^2^+2Fc^2^)/3'
_refine_ls_weighting_scheme calc
_refine_ls_wR_factor_gt 0.0986
_refine_ls_wR_factor_ref 0.1054
_reflns_Friedel_coverage 0.000
_reflns_number_gt 3078
_reflns_number_total 3701
_reflns_threshold_expression 'I > 2\s(I)'
_cod_data_source_file ao0c00409_si_002.cif
_cod_data_source_block usu_lb4
_cod_depositor_comments
;
The following automatic conversions were performed:

data item '_diffrn_radiation_probe' value 'X-ray' was changed to
'x-ray' in accordance with the
/home/data/users/saulius/crontab/automatic-downloads/rss-feeds/ACS/lib/dictionaries/cif_core.dic
dictionary named 'cif_core.dic' version 2.4.2 last updated on
2011-04-26.

Automatic conversion script
Id: cif_fix_values 7556 2019-12-06 15:28:31Z antanas 
;
_cod_database_code 4517601
_shelx_shelxl_version_number 2014/7
_shelx_space_group_comment
;
The symmetry employed for this shelxl refinement is uniquely defined
by the following loop, which should always be used as a source of
symmetry information in preference to the above space-group names.
They are only intended as comments.
;
_shelx_estimated_absorpt_t_max 0.993
_shelx_estimated_absorpt_t_min 0.968
_olex2_refinement_description
;
1. Fixed Uiso
 At 1.2 times of:
  All C(H) groups, All C(H,H) groups
2.a Secondary CH2 refined with riding coordinates:
 C20(H20A,H20B)
2.b Aromatic/amide H refined with riding coordinates:
 C4(H4), C6(H6), C7(H7), C8(H8), C9(H9), C11(H11), C15(H15), C16(H16),
 C17(H17), C18(H18), C19(H19), C21(H21)
2.c X=CH2 refined with riding coordinates:
 C22(H22A,H22B)
;
_olex2_submission_special_instructions 'No special instructions were received'

loop_
_space_group_symop_operation_xyz
'x, y, z'
'-x, y+1/2, -z+1/2'
'-x, -y, -z'
'x, -y-1/2, z-1/2'

loop_
_atom_site_label
_atom_site_type_symbol
_atom_site_fract_x
_atom_site_fract_y
_atom_site_fract_z
_atom_site_U_iso_or_equiv
_atom_site_adp_type
_atom_site_occupancy
_atom_site_site_symmetry_order
_atom_site_calc_flag
_atom_site_refinement_flags_posn
_atom_site_refinement_flags_adp
_atom_site_refinement_flags_occupancy
_atom_site_disorder_assembly
_atom_site_disorder_group
O1 O 0.32399(5) 0.79604(7) 0.41827(11) 0.0206(2) Uani 1 1 d . . . . .
O2 O 0.19120(4) 0.68593(7) 0.45544(11) 0.01709(19) Uani 1 1 d . . . . .
O3 O 0.33365(4) 0.50006(7) 0.68476(11) 0.01534(18) Uani 1 1 d . . . . .
C1 C 0.26093(6) 0.64425(10) 0.52416(15) 0.0151(2) Uani 1 1 d . . . . .
C2 C 0.32762(6) 0.70673(10) 0.49828(15) 0.0151(2) Uani 1 1 d . . . . .
C3 C 0.39950(6) 0.65492(9) 0.57523(15) 0.0143(2) Uani 1 1 d . . . . .
C4 C 0.46749(6) 0.70292(10) 0.55565(15) 0.0160(2) Uani 1 1 d . . . . .
H4 H 0.4678 0.7703 0.4901 0.019 Uiso 1 1 calc R . . . .
C5 C 0.53602(6) 0.65362(10) 0.63119(15) 0.0159(2) Uani 1 1 d . . . . .
C6 C 0.60692(7) 0.69973(10) 0.60832(16) 0.0194(3) Uani 1 1 d . . . . .
H6 H 0.6085 0.7668 0.5424 0.023 Uiso 1 1 calc R . . . .
C7 C 0.67245(7) 0.64819(11) 0.68047(17) 0.0215(3) Uani 1 1 d . . . . .
H7 H 0.7193 0.6792 0.6635 0.026 Uiso 1 1 calc R . . . .
C8 C 0.67097(7) 0.54884(11) 0.78033(16) 0.0207(3) Uani 1 1 d . . . . .
H8 H 0.7170 0.5138 0.8295 0.025 Uiso 1 1 calc R . . . .
C9 C 0.60433(7) 0.50246(10) 0.80717(16) 0.0190(3) Uani 1 1 d . . . . .
H9 H 0.6044 0.4364 0.8764 0.023 Uiso 1 1 calc R . . . .
C10 C 0.53482(6) 0.55292(10) 0.73163(15) 0.0159(2) Uani 1 1 d . . . . .
C11 C 0.46504(6) 0.50389(10) 0.74907(15) 0.0159(2) Uani 1 1 d . . . . .
H11 H 0.4635 0.4368 0.8148 0.019 Uiso 1 1 calc R . . . .
C12 C 0.39960(6) 0.55410(9) 0.67025(15) 0.0145(2) Uani 1 1 d . . . . .
C13 C 0.26610(6) 0.54471(9) 0.61050(15) 0.0144(2) Uani 1 1 d . . . . .
C14 C 0.20328(6) 0.47236(9) 0.64231(16) 0.0158(2) Uani 1 1 d . . . . .
C15 C 0.13440(7) 0.46985(10) 0.52569(17) 0.0197(3) Uani 1 1 d . . . . .
H15 H 0.1267 0.5155 0.4214 0.024 Uiso 1 1 calc R . . . .
C16 C 0.07721(7) 0.40035(10) 0.56291(18) 0.0232(3) Uani 1 1 d . . . . .
H16 H 0.0306 0.3984 0.4829 0.028 Uiso 1 1 calc R . . . .
C17 C 0.08719(7) 0.33382(10) 0.71505(19) 0.0239(3) Uani 1 1 d . . . . .
H17 H 0.0474 0.2876 0.7403 0.029 Uiso 1 1 calc R . . . .
C18 C 0.15575(7) 0.33501(10) 0.83057(18) 0.0226(3) Uani 1 1 d . . . . .
H18 H 0.1630 0.2894 0.9349 0.027 Uiso 1 1 calc R . . . .
C19 C 0.21356(7) 0.40305(10) 0.79319(16) 0.0187(2) Uani 1 1 d . . . . .
H19 H 0.2607 0.4025 0.8711 0.022 Uiso 1 1 calc R . . . .
C20 C 0.17735(7) 0.79887(10) 0.51102(16) 0.0184(3) Uani 1 1 d . . . . .
H20A H 0.1900 0.8526 0.4209 0.022 Uiso 1 1 calc R . . . .
H20B H 0.2090 0.8155 0.6282 0.022 Uiso 1 1 calc R . . . .
C21 C 0.09622(7) 0.80810(10) 0.52706(17) 0.0208(3) Uani 1 1 d . . . . .
H21 H 0.0761 0.7569 0.6026 0.025 Uiso 1 1 calc R . . . .
C22 C 0.05099(7) 0.88384(11) 0.44167(19) 0.0251(3) Uani 1 1 d . . . . .
H22A H 0.0698 0.9360 0.3653 0.030 Uiso 1 1 calc R . . . .
H22B H -0.0004 0.8862 0.4564 0.030 Uiso 1 1 calc R . . . .

loop_
_atom_site_aniso_label
_atom_site_aniso_U_11
_atom_site_aniso_U_22
_atom_site_aniso_U_33
_atom_site_aniso_U_23
_atom_site_aniso_U_13
_atom_site_aniso_U_12
O1 0.0201(4) 0.0221(4) 0.0197(4) 0.0073(3) 0.0034(3) -0.0001(3)
O2 0.0145(4) 0.0165(4) 0.0191(4) -0.0011(3) -0.0008(3) 0.0015(3)
O3 0.0127(4) 0.0151(4) 0.0184(4) 0.0012(3) 0.0029(3) -0.0011(3)
C1 0.0146(5) 0.0177(5) 0.0127(5) -0.0021(4) 0.0015(4) 0.0006(4)
C2 0.0167(6) 0.0172(5) 0.0115(5) -0.0008(4) 0.0031(4) -0.0007(4)
C3 0.0156(5) 0.0159(5) 0.0117(5) -0.0017(4) 0.0034(4) 0.0001(4)
C4 0.0187(6) 0.0152(5) 0.0146(5) -0.0013(4) 0.0046(4) -0.0013(4)
C5 0.0159(5) 0.0173(6) 0.0151(5) -0.0044(4) 0.0045(4) -0.0020(4)
C6 0.0195(6) 0.0194(6) 0.0206(6) -0.0028(5) 0.0070(5) -0.0034(5)
C7 0.0153(6) 0.0247(6) 0.0255(6) -0.0081(5) 0.0068(5) -0.0046(5)
C8 0.0154(6) 0.0249(6) 0.0211(6) -0.0073(5) 0.0008(5) 0.0025(5)
C9 0.0190(6) 0.0197(6) 0.0180(6) -0.0029(5) 0.0019(4) 0.0019(5)
C10 0.0163(6) 0.0171(6) 0.0143(5) -0.0042(4) 0.0028(4) 0.0002(4)
C11 0.0182(6) 0.0149(6) 0.0151(5) -0.0008(4) 0.0040(4) -0.0003(4)
C12 0.0142(5) 0.0160(5) 0.0140(5) -0.0026(4) 0.0048(4) -0.0019(4)
C13 0.0136(5) 0.0162(5) 0.0135(5) -0.0026(4) 0.0024(4) 0.0000(4)
C14 0.0160(6) 0.0125(5) 0.0199(6) -0.0045(4) 0.0062(4) -0.0007(4)
C15 0.0180(6) 0.0163(6) 0.0243(6) -0.0034(5) 0.0023(5) 0.0000(4)
C16 0.0152(6) 0.0192(6) 0.0348(7) -0.0073(5) 0.0027(5) -0.0010(5)
C17 0.0185(6) 0.0173(6) 0.0384(8) -0.0056(5) 0.0124(5) -0.0046(5)
C18 0.0233(6) 0.0188(6) 0.0278(7) 0.0010(5) 0.0102(5) -0.0015(5)
C19 0.0178(6) 0.0173(6) 0.0215(6) -0.0010(5) 0.0049(4) -0.0004(5)
C20 0.0192(6) 0.0157(6) 0.0203(6) -0.0006(4) 0.0026(4) 0.0003(4)
C21 0.0210(6) 0.0189(6) 0.0235(6) 0.0001(5) 0.0072(5) -0.0007(5)
C22 0.0216(6) 0.0210(6) 0.0327(7) -0.0033(5) 0.0041(5) 0.0018(5)

loop_
_atom_type_symbol
_atom_type_description
_atom_type_scat_dispersion_real
_atom_type_scat_dispersion_imag
_atom_type_scat_source
C C 0.0033 0.0016 'International Tables Vol C Tables 4.2.6.8 and 6.1.1.4'
H H 0.0000 0.0000 'International Tables Vol C Tables 4.2.6.8 and 6.1.1.4'
O O 0.0106 0.0060 'International Tables Vol C Tables 4.2.6.8 and 6.1.1.4'

loop_
_geom_angle_atom_site_label_1
_geom_angle_atom_site_label_2
_geom_angle_atom_site_label_3
_geom_angle
_geom_angle_site_symmetry_1
_geom_angle_site_symmetry_3
_geom_angle_publ_flag
C1 O2 C20 114.94(9) . . ?
C13 O3 C12 120.37(9) . . ?
O2 C1 C2 118.95(10) . . ?
C13 C1 O2 119.33(10) . . ?
C13 C1 C2 121.69(10) . . ?
O1 C2 C1 122.54(10) . . ?
O1 C2 C3 122.58(10) . . ?
C1 C2 C3 114.88(10) . . ?
C4 C3 C2 121.28(10) . . ?
C4 C3 C12 119.06(10) . . ?
C12 C3 C2 119.66(10) . . ?
C3 C4 H4 119.5 . . ?
C3 C4 C5 121.01(11) . . ?
C5 C4 H4 119.5 . . ?
C4 C5 C6 122.08(11) . . ?
C4 C5 C10 119.00(10) . . ?
C6 C5 C10 118.92(11) . . ?
C5 C6 H6 119.8 . . ?
C7 C6 C5 120.48(12) . . ?
C7 C6 H6 119.8 . . ?
C6 C7 H7 119.8 . . ?
C6 C7 C8 120.39(11) . . ?
C8 C7 H7 119.8 . . ?
C7 C8 H8 119.5 . . ?
C9 C8 C7 121.06(11) . . ?
C9 C8 H8 119.5 . . ?
C8 C9 H9 119.9 . . ?
C8 C9 C10 120.13(12) . . ?
C10 C9 H9 119.9 . . ?
C9 C10 C5 119.01(10) . . ?
C11 C10 C5 119.52(10) . . ?
C11 C10 C9 121.44(11) . . ?
C10 C11 H11 120.3 . . ?
C12 C11 C10 119.36(11) . . ?
C12 C11 H11 120.3 . . ?
O3 C12 C3 121.22(10) . . ?
C11 C12 O3 116.75(10) . . ?
C11 C12 C3 122.01(10) . . ?
O3 C13 C14 110.88(9) . . ?
C1 C13 O3 122.06(10) . . ?
C1 C13 C14 127.04(11) . . ?
C15 C14 C13 122.34(11) . . ?
C19 C14 C13 118.67(10) . . ?
C19 C14 C15 118.98(11) . . ?
C14 C15 H15 120.1 . . ?
C16 C15 C14 119.78(12) . . ?
C16 C15 H15 120.1 . . ?
C15 C16 H16 119.5 . . ?
C17 C16 C15 120.91(12) . . ?
C17 C16 H16 119.5 . . ?
C16 C17 H17 120.2 . . ?
C16 C17 C18 119.63(11) . . ?
C18 C17 H17 120.2 . . ?
C17 C18 H18 120.1 . . ?
C19 C18 C17 119.86(12) . . ?
C19 C18 H18 120.1 . . ?
C14 C19 H19 119.6 . . ?
C18 C19 C14 120.81(11) . . ?
C18 C19 H19 119.6 . . ?
O2 C20 H20A 110.1 . . ?
O2 C20 H20B 110.1 . . ?
O2 C20 C21 108.00(9) . . ?
H20A C20 H20B 108.4 . . ?
C21 C20 H20A 110.1 . . ?
C21 C20 H20B 110.1 . . ?
C20 C21 H21 118.4 . . ?
C22 C21 C20 123.26(12) . . ?
C22 C21 H21 118.4 . . ?
C21 C22 H22A 120.0 . . ?
C21 C22 H22B 120.0 . . ?
H22A C22 H22B 120.0 . . ?

loop_
_geom_bond_atom_site_label_1
_geom_bond_atom_site_label_2
_geom_bond_distance
_geom_bond_site_symmetry_2
_geom_bond_publ_flag
O1 C2 1.2287(14) . ?
O2 C1 1.3728(14) . ?
O2 C20 1.4557(14) . ?
O3 C12 1.3737(13) . ?
O3 C13 1.3638(13) . ?
C1 C2 1.4564(16) . ?
C1 C13 1.3590(16) . ?
C2 C3 1.4682(16) . ?
C3 C4 1.3830(16) . ?
C3 C12 1.4086(16) . ?
C4 H4 0.9500 . ?
C4 C5 1.4035(16) . ?
C5 C6 1.4276(16) . ?
C5 C10 1.4307(17) . ?
C6 H6 0.9500 . ?
C6 C7 1.3653(18) . ?
C7 H7 0.9500 . ?
C7 C8 1.4151(18) . ?
C8 H8 0.9500 . ?
C8 C9 1.3678(17) . ?
C9 H9 0.9500 . ?
C9 C10 1.4239(16) . ?
C10 C11 1.4133(15) . ?
C11 H11 0.9500 . ?
C11 C12 1.3705(16) . ?
C13 C14 1.4773(15) . ?
C14 C15 1.3988(16) . ?
C14 C19 1.3974(17) . ?
C15 H15 0.9500 . ?
C15 C16 1.3898(17) . ?
C16 H16 0.9500 . ?
C16 C17 1.3854(19) . ?
C17 H17 0.9500 . ?
C17 C18 1.3900(19) . ?
C18 H18 0.9500 . ?
C18 C19 1.3886(17) . ?
C19 H19 0.9500 . ?
C20 H20A 0.9900 . ?
C20 H20B 0.9900 . ?
C20 C21 1.4892(16) . ?
C21 H21 0.9500 . ?
C21 C22 1.3181(18) . ?
C22 H22A 0.9500 . ?
C22 H22B 0.9500 . ?
